data_7120270
loop_
_publ_author_name
'Hong, San-Ni'
'Liu, Yang'
'Lee, Richmond'
'Jiang, Zhiyong'

_publ_section_title
;
 Asymmetric tandem conjugate addition&#x2212;protonation to forge chiral
 secondary C&#x2212;O bond for quaternary carbon stereocenters at the
 nonadjacent \b-position
;
_journal_name_full 'Chem. Commun.'
_journal_paper_doi 10.1039/C7CC03700G
_journal_year 2017
_chemical_absolute_configuration s
_chemical_formula_moiety 'C29 H26 N2 O6'
_chemical_formula_sum 'C29 H26 N2 O6'
_chemical_formula_weight 498.52
_space_group_crystal_system monoclinic
_space_group_IT_number 4
_space_group_name_Hall 'P 2yb'
_space_group_name_H-M_alt 'P 1 21 1'
_symmetry_space_group_name_Hall 'P 2yb'
_symmetry_space_group_name_H-M 'P 1 21 1'
_atom_sites_solution_hydrogens geom
_atom_sites_solution_primary direct
_audit_creation_date 2015-06-10
_audit_creation_method
;
Olex2 1.2
(compiled 2015.01.26 svn.r3150 for OlexSys, GUI svn.r4998)
;
_audit_update_record
;
2017-02-09 deposited with the CCDC.
2017-06-13 downloaded from the CCDC.
;
_cell_angle_alpha 90
_cell_angle_beta 105.597(4)
_cell_angle_gamma 90
_cell_formula_units_Z 4
_cell_length_a 12.4756(5)
_cell_length_b 11.9717(6)
_cell_length_c 17.9467(7)
_cell_measurement_reflns_used 6570
_cell_measurement_temperature 291(2)
_cell_measurement_theta_max 72.0910
_cell_measurement_theta_min 3.8640
_cell_volume 2581.7(2)
_computing_cell_refinement
;
CrysAlisPro, Agilent Technologies,
Version 1.171.36.28 (release 01-02-2013 CrysAlis171 .NET)
(compiled Feb  1 2013,16:14:44)
;
_computing_data_collection
;
CrysAlisPro, Agilent Technologies,
Version 1.171.36.28 (release 01-02-2013 CrysAlis171 .NET)
(compiled Feb  1 2013,16:14:44)
;
_computing_data_reduction
;
CrysAlisPro, Agilent Technologies,
Version 1.171.36.28 (release 01-02-2013 CrysAlis171 .NET)
(compiled Feb  1 2013,16:14:44)
;
_computing_molecular_graphics 'Olex2 (Dolomanov et al., 2009)'
_computing_publication_material 'Olex2 (Dolomanov et al., 2009)'
_computing_structure_refinement 'ShelXL (Sheldrick, 2008)'
_computing_structure_solution 'ShelXS (Sheldrick, 2008)'
_diffrn_ambient_temperature 291.15
_diffrn_detector_area_resol_mean 16.2312
_diffrn_measured_fraction_theta_full 1.000
_diffrn_measured_fraction_theta_max 1.000
_diffrn_measurement_details
;
#__ type_ start__ end____ width___ exp.time_
  1 omega  -77.00  -52.00   1.0000    1.0000
omega____ theta____ kappa____ phi______ frames
    -        0.0000  178.0000 -120.0000 25

#__ type_ start__ end____ width___ exp.time_
  2 omega  -77.00  -50.00   1.0000    1.0000
omega____ theta____ kappa____ phi______ frames
    -        0.0000  178.0000    0.0000 27

#__ type_ start__ end____ width___ exp.time_
  3 omega   -4.00   23.00   1.0000    1.0000
omega____ theta____ kappa____ phi______ frames
    -        0.0000  -99.0000   60.0000 27

#__ type_ start__ end____ width___ exp.time_
  4 omega -110.00  -85.00   1.0000    5.0000
omega____ theta____ kappa____ phi______ frames
    -      -42.5000  -57.0000  -60.0000 25

#__ type_ start__ end____ width___ exp.time_
  5 omega  -53.00  -21.00   1.0000    5.0000
omega____ theta____ kappa____ phi______ frames
    -      -42.5000  -57.0000  -60.0000 32

#__ type_ start__ end____ width___ exp.time_
  6 omega  -59.00  -24.00   1.0000    5.0000
omega____ theta____ kappa____ phi______ frames
    -      -42.5000  -57.0000    0.0000 35

#__ type_ start__ end____ width___ exp.time_
  7 omega -117.00  -45.00   1.0000    5.0000
omega____ theta____ kappa____ phi______ frames
    -      -42.5000  178.0000  -90.0000 72

#__ type_ start__ end____ width___ exp.time_
  8 omega -115.00  -14.00   1.0000    5.0000
omega____ theta____ kappa____ phi______ frames
    -      -42.5000  -30.0000   61.0000 101

#__ type_ start__ end____ width___ exp.time_
  9 omega  -38.00  -13.00   1.0000    5.0000
omega____ theta____ kappa____ phi______ frames
    -      -42.5000   30.0000 -137.0000 25

#__ type_ start__ end____ width___ exp.time_
 10 omega  -32.00   30.00   1.0000    5.0000
omega____ theta____ kappa____ phi______ frames
    -      -42.5000   30.0000 -120.0000 62

#__ type_ start__ end____ width___ exp.time_
 11 omega  -10.00   71.00   1.0000    5.0000
omega____ theta____ kappa____ phi______ frames
    -       56.0000  -37.0000 -120.0000 81

#__ type_ start__ end____ width___ exp.time_
 12 omega   25.00  103.00   1.0000    5.0000
omega____ theta____ kappa____ phi______ frames
    -       56.0000   78.0000  -51.1004 78

#__ type_ start__ end____ width___ exp.time_
 13 omega   36.00   88.00   1.0000    5.0000
omega____ theta____ kappa____ phi______ frames
    -       56.0000   57.0000   30.0000 52

#__ type_ start__ end____ width___ exp.time_
 14 omega   91.00  117.00   1.0000    5.0000
omega____ theta____ kappa____ phi______ frames
    -       56.0000   57.0000   30.0000 26

#__ type_ start__ end____ width___ exp.time_
 15 omega   82.00  108.00   1.0000   20.0000
omega____ theta____ kappa____ phi______ frames
    -      112.0000   77.0000  -60.0000 26

#__ type_ start__ end____ width___ exp.time_
 16 omega   90.00  115.00   1.0000   20.0000
omega____ theta____ kappa____ phi______ frames
    -      112.0000   61.0000    0.0000 25

#__ type_ start__ end____ width___ exp.time_
 17 omega  119.00  176.00   1.0000   20.0000
omega____ theta____ kappa____ phi______ frames
    -      112.0000   77.0000  -30.0000 57

#__ type_ start__ end____ width___ exp.time_
 18 omega   83.00  109.00   1.0000   20.0000
omega____ theta____ kappa____ phi______ frames
    -      112.0000   77.0000  -30.0000 26

#__ type_ start__ end____ width___ exp.time_
 19 omega   59.00   91.00   1.0000   20.0000
omega____ theta____ kappa____ phi______ frames
    -      112.0000   15.0000   60.0000 32

#__ type_ start__ end____ width___ exp.time_
 20 omega   50.00   90.00   1.0000   20.0000
omega____ theta____ kappa____ phi______ frames
    -      112.0000  -30.0000  -90.0000 40

#__ type_ start__ end____ width___ exp.time_
 21 omega   41.00   74.00   1.0000   20.0000
omega____ theta____ kappa____ phi______ frames
    -      112.0000  -45.0000 -180.0000 33

#__ type_ start__ end____ width___ exp.time_
 22 omega   84.00  110.00   1.0000   20.0000
omega____ theta____ kappa____ phi______ frames
    -      112.0000   30.0000  -90.0000 26

#__ type_ start__ end____ width___ exp.time_
 23 omega   62.00   87.00   1.0000   20.0000
omega____ theta____ kappa____ phi______ frames
    -      112.0000   15.0000   90.0000 25

#__ type_ start__ end____ width___ exp.time_
 24 omega   90.00  115.00   1.0000   20.0000
omega____ theta____ kappa____ phi______ frames
    -      112.0000   61.0000  -60.0000 25

#__ type_ start__ end____ width___ exp.time_
 25 omega   90.00  177.00   1.0000   20.0000
omega____ theta____ kappa____ phi______ frames
    -      112.0000   61.0000   30.0000 87

#__ type_ start__ end____ width___ exp.time_
 26 omega   82.00  171.00   1.0000   20.0000
omega____ theta____ kappa____ phi______ frames
    -      112.0000   77.0000 -120.0000 89

#__ type_ start__ end____ width___ exp.time_
 27 omega   89.00  117.00   1.0000   20.0000
omega____ theta____ kappa____ phi______ frames
    -      112.0000   45.0000  -30.0000 28

#__ type_ start__ end____ width___ exp.time_
 28 omega   86.00  113.00   1.0000   20.0000
omega____ theta____ kappa____ phi______ frames
    -      112.0000   30.0000    0.0000 27

#__ type_ start__ end____ width___ exp.time_
 29 omega   91.00  117.00   1.0000   20.0000
omega____ theta____ kappa____ phi______ frames
    -      112.0000   61.0000  -90.0000 26

#__ type_ start__ end____ width___ exp.time_
 30 omega   47.00   82.00   1.0000   20.0000
omega____ theta____ kappa____ phi______ frames
    -      112.0000  -30.0000 -120.0000 35

#__ type_ start__ end____ width___ exp.time_
 31 omega   90.00  116.00   1.0000   20.0000
omega____ theta____ kappa____ phi______ frames
    -      112.0000   61.0000  -30.0000 26

#__ type_ start__ end____ width___ exp.time_
 32 omega   60.00   88.00   1.0000   20.0000
omega____ theta____ kappa____ phi______ frames
    -      112.0000   15.0000  -30.0000 28

#__ type_ start__ end____ width___ exp.time_
 33 omega   45.00  142.00   1.0000   20.0000
omega____ theta____ kappa____ phi______ frames
    -      112.0000  -77.0000    0.0000 97

#__ type_ start__ end____ width___ exp.time_
 34 omega   85.00  111.00   1.0000   20.0000
omega____ theta____ kappa____ phi______ frames
    -      112.0000   30.0000   30.0000 26

#__ type_ start__ end____ width___ exp.time_
 35 omega   89.00  115.00   1.0000   20.0000
omega____ theta____ kappa____ phi______ frames
    -      112.0000   45.0000   30.0000 26

#__ type_ start__ end____ width___ exp.time_
 36 omega  122.00  148.00   1.0000   20.0000
omega____ theta____ kappa____ phi______ frames
    -      112.0000   77.0000    0.0000 26

#__ type_ start__ end____ width___ exp.time_
 37 omega   89.00  115.00   1.0000   20.0000
omega____ theta____ kappa____ phi______ frames
    -      112.0000   45.0000    0.0000 26

#__ type_ start__ end____ width___ exp.time_
 38 omega   91.00  117.00   1.0000   20.0000
omega____ theta____ kappa____ phi______ frames
    -      112.0000   61.0000 -120.0000 26

#__ type_ start__ end____ width___ exp.time_
 39 omega   82.00  108.00   1.0000   20.0000
omega____ theta____ kappa____ phi______ frames
    -      112.0000   77.0000    0.0000 26

#__ type_ start__ end____ width___ exp.time_
 40 omega  128.00  157.00   1.0000   20.0000
omega____ theta____ kappa____ phi______ frames
    -      112.0000   77.0000  -90.0000 29

#__ type_ start__ end____ width___ exp.time_
 41 omega   89.00  114.00   1.0000   20.0000
omega____ theta____ kappa____ phi______ frames
    -      112.0000   45.0000  -60.0000 25

#__ type_ start__ end____ width___ exp.time_
 42 omega   85.00  165.00   1.0000   20.0000
omega____ theta____ kappa____ phi______ frames
    -      112.0000   30.0000  -30.0000 80

#__ type_ start__ end____ width___ exp.time_
 43 omega   84.00  109.00   1.0000   20.0000
omega____ theta____ kappa____ phi______ frames
    -      112.0000   30.0000  -60.0000 25

#__ type_ start__ end____ width___ exp.time_
 44 omega   82.00  108.00   1.0000   20.0000
omega____ theta____ kappa____ phi______ frames
    -      112.0000   77.0000  -90.0000 26

#__ type_ start__ end____ width___ exp.time_
 45 omega   52.00   92.00   1.0000   20.0000
omega____ theta____ kappa____ phi______ frames
    -      112.0000  -94.0000  -60.0000 40

#__ type_ start__ end____ width___ exp.time_
 46 omega   60.00   95.00   1.0000   20.0000
omega____ theta____ kappa____ phi______ frames
    -      112.0000   15.0000   30.0000 35

#__ type_ start__ end____ width___ exp.time_
 47 omega   41.00   98.00   1.0000   20.0000
omega____ theta____ kappa____ phi______ frames
    -      112.0000  -45.0000   90.0000 57

#__ type_ start__ end____ width___ exp.time_
 48 omega   55.00   88.00   1.0000   20.0000
omega____ theta____ kappa____ phi______ frames
    -      112.0000  -45.0000  -90.0000 33

#__ type_ start__ end____ width___ exp.time_
 49 omega  120.00  157.00   1.0000   20.0000
omega____ theta____ kappa____ phi______ frames
    -      112.0000   15.0000   90.0000 37

#__ type_ start__ end____ width___ exp.time_
 50 omega   60.00   90.00   1.0000   20.0000
omega____ theta____ kappa____ phi______ frames
    -      112.0000   15.0000    0.0000 30
;
_diffrn_measurement_device_type 'Xcalibur, Eos, Gemini'
_diffrn_measurement_method '\w scans'
_diffrn_orient_matrix_UB_11 -0.0349962000
_diffrn_orient_matrix_UB_12 0.0391017000
_diffrn_orient_matrix_UB_13 0.0717959000
_diffrn_orient_matrix_UB_21 0.1156648000
_diffrn_orient_matrix_UB_22 -0.0319706000
_diffrn_orient_matrix_UB_23 0.0518983000
_diffrn_orient_matrix_UB_31 0.0427574000
_diffrn_orient_matrix_UB_32 0.1184027000
_diffrn_orient_matrix_UB_33 -0.0096967000
_diffrn_radiation_monochromator graphite
_diffrn_radiation_type CuK\a
_diffrn_radiation_wavelength 1.54184
_diffrn_reflns_av_R_equivalents 0.0273
_diffrn_reflns_av_unetI/netI 0.0357
_diffrn_reflns_Laue_measured_fraction_full 1.000
_diffrn_reflns_Laue_measured_fraction_max 1.000
_diffrn_reflns_limit_h_max 14
_diffrn_reflns_limit_h_min -13
_diffrn_reflns_limit_k_max 14
_diffrn_reflns_limit_k_min -13
_diffrn_reflns_limit_l_max 20
_diffrn_reflns_limit_l_min -21
_diffrn_reflns_number 21898
_diffrn_reflns_point_group_measured_fraction_full 0.951
_diffrn_reflns_point_group_measured_fraction_max 0.951
_diffrn_reflns_theta_full 67.078
_diffrn_reflns_theta_max 67.078
_diffrn_reflns_theta_min 3.678
_diffrn_source 'Enhance (Cu) X-ray Source'
_exptl_absorpt_coefficient_mu 0.743
_exptl_absorpt_correction_T_max 1.00000
_exptl_absorpt_correction_T_min 0.94238
_exptl_absorpt_correction_type multi-scan
_exptl_absorpt_process_details
;
CrysAlisPro, Agilent Technologies,
Version 1.171.36.28 (release 01-02-2013 CrysAlis171 .NET)
(compiled Feb  1 2013,16:14:44)
Empirical absorption correction using spherical harmonics,
 implemented in SCALE3 ABSPACK scaling algorithm.
;
_exptl_crystal_density_diffrn 1.283
_exptl_crystal_F_000 1048
_exptl_crystal_size_max 0.2
_exptl_crystal_size_mid 0.12
_exptl_crystal_size_min 0.06
_refine_diff_density_max 0.137
_refine_diff_density_min -0.166
_refine_diff_density_rms 0.038
_refine_ls_abs_structure_details
;
 Flack x determined using 2952 quotients [(I+)-(I-)]/[(I+)+(I-)]
 (Parsons, Flack and Wagner, Acta Cryst. B69 (2013) 249-259).
;
_refine_ls_abs_structure_Flack -0.05(9)
_refine_ls_extinction_method none
_refine_ls_goodness_of_fit_ref 1.054
_refine_ls_hydrogen_treatment constr
_refine_ls_matrix_type full
_refine_ls_number_parameters 673
_refine_ls_number_reflns 8788
_refine_ls_number_restraints 1
_refine_ls_restrained_S_all 1.054
_refine_ls_R_factor_all 0.0484
_refine_ls_R_factor_gt 0.0411
_refine_ls_shift/su_max 0.000
_refine_ls_shift/su_mean 0.000
_refine_ls_structure_factor_coef Fsqd
_refine_ls_weighting_details 'w=1/[\s^2^(Fo^2^)+(0.0520P)^2^+0.0783P] where P=(Fo^2^+2Fc^2^)/3'
_refine_ls_weighting_scheme calc
_refine_ls_wR_factor_gt 0.0987
_refine_ls_wR_factor_ref 0.1043
_reflns_Friedel_coverage 0.809
_reflns_Friedel_fraction_full 0.898
_reflns_Friedel_fraction_max 0.898
_reflns_number_gt 7674
_reflns_number_total 8788
_reflns_threshold_expression 'I > 2\s(I)'
_cod_data_source_file c7cc03700g2.cif
_cod_data_source_block hsn5020
_cod_database_code 7120270
_chemical_oxdiff_formula C20H20N4O4
_shelx_space_group_comment
;
The symmetry employed for this shelxl refinement is uniquely defined
by the following loop, which should always be used as a source of
symmetry information in preference to the above space-group names.
They are only intended as comments.
;
_shelx_estimated_absorpt_t_max 0.957
_shelx_estimated_absorpt_t_min 0.866
_reflns_odcompleteness_completeness 99.98
_reflns_odcompleteness_iscentric 1
_reflns_odcompleteness_theta 66.97
_olex2_refinement_description
;
1. Fixed Uiso
 At 1.2 times of:
  All C(H) groups, All C(H,H) groups
 At 1.5 times of:
  All C(H,H,H) groups
2.a Ternary CH refined with riding coordinates:
 C16(H16), C16'(H16')
2.b Secondary CH2 refined with riding coordinates:
 C15(H15A,H15B), C15'(H15C,H15D)
2.c Aromatic/amide H refined with riding coordinates:
 C1(H1), C2(H2), C3(H3), C4(H4), C10(H10), C11(H11), C12(H12), C13(H13),
 C14(H14), C20(H20), C21(H21), C22(H22), C23(H23), C24(H24), C1'(H1'), C2'(H2'),
  C3'(H3'), C4'(H4'), C10'(H10'), C11'(H11'), C12'(H12'), C13'(H13'),
 C14'(H14'), C20'(H20'), C21'(H21'), C22'(H22'), C23'(H23'), C24'(H24')
2.d Idealised Me refined as rotating group:
 C27(H27A,H27B,H27C), C28(H28A,H28B,H28C), C29(H29A,H29B,H29C), C27'(H27D,H27E,
 H27F), C28'(H28D,H28E,H28F), C29'(H29D,H29E,H29F)
;
_shelx_shelxl_version_number 2014/7
_olex2_submission_special_instructions 'No special instructions were received'

loop_
_space_group_symop_operation_xyz
'x, y, z'
'-x, y+1/2, -z'

loop_
_atom_site_label
_atom_site_type_symbol
_atom_site_fract_x
_atom_site_fract_y
_atom_site_fract_z
_atom_site_U_iso_or_equiv
_atom_site_adp_type
_atom_site_occupancy
_atom_site_site_symmetry_order
_atom_site_calc_flag
_atom_site_refinement_flags_posn
C1 C 0.2008(2) 0.5298(3) 0.37360(16) 0.0490(7) Uani 1 1 d .
H1 H 0.1609 0.4784 0.3379 0.059 Uiso 1 1 calc R
C2 C 0.2280(3) 0.6333(3) 0.34944(18) 0.0554(8) Uani 1 1 d .
H2 H 0.2058 0.6521 0.2973 0.067 Uiso 1 1 calc R
C3 C 0.2883(3) 0.7085(3) 0.40283(19) 0.0553(8) Uani 1 1 d .
H3 H 0.3053 0.7780 0.3860 0.066 Uiso 1 1 calc R
C4 C 0.3241(2) 0.6829(3) 0.48115(18) 0.0467(6) Uani 1 1 d .
H4 H 0.3654 0.7336 0.5167 0.056 Uiso 1 1 calc R
C5 C 0.2960(2) 0.5790(3) 0.50431(15) 0.0400(6) Uani 1 1 d .
C6 C 0.2336(2) 0.5042(2) 0.45119(16) 0.0417(6) Uani 1 1 d .
C7 C 0.2056(2) 0.4028(3) 0.49204(16) 0.0438(6) Uani 1 1 d .
C8 C 0.2695(2) 0.4261(3) 0.57697(16) 0.0437(6) Uani 1 1 d .
C9 C 0.0810(2) 0.3983(3) 0.48999(17) 0.0482(7) Uani 1 1 d .
C10 C 0.0073(3) 0.4804(3) 0.4557(2) 0.0620(9) Uani 1 1 d .
H10 H 0.0322 0.5395 0.4312 0.074 Uiso 1 1 calc R
C11 C -0.1030(3) 0.4771(4) 0.4568(3) 0.0755(11) Uani 1 1 d .
H11 H -0.1517 0.5329 0.4323 0.091 Uiso 1 1 calc R
C12 C -0.1403(3) 0.3917(4) 0.4939(3) 0.0850(13) Uani 1 1 d .
H12 H -0.2143 0.3893 0.4952 0.102 Uiso 1 1 calc R
C13 C -0.0676(4) 0.3102(4) 0.5288(3) 0.0909(15) Uani 1 1 d .
H13 H -0.0925 0.2522 0.5543 0.109 Uiso 1 1 calc R
C14 C 0.0419(3) 0.3124(4) 0.5269(3) 0.0722(10) Uani 1 1 d .
H14 H 0.0900 0.2556 0.5506 0.087 Uiso 1 1 calc R
C15 C 0.2445(3) 0.2900(3) 0.46593(19) 0.0523(7) Uani 1 1 d .
H15A H 0.2367 0.2330 0.5025 0.063 Uiso 1 1 calc R
H15B H 0.1945 0.2706 0.4162 0.063 Uiso 1 1 calc R
C16 C 0.3631(3) 0.2853(3) 0.45854(18) 0.0504(7) Uani 1 1 d .
H16 H 0.3856 0.2067 0.4603 0.060 Uiso 1 1 calc R
C17 C 0.3825(2) 0.3371(3) 0.38616(18) 0.0497(7) Uani 1 1 d .
C18 C 0.5025(2) 0.4163(3) 0.49278(18) 0.0499(7) Uani 1 1 d .
C19 C 0.5182(2) 0.4795(3) 0.36409(17) 0.0494(7) Uani 1 1 d .
C20 C 0.5566(4) 0.4300(4) 0.3071(2) 0.0779(12) Uani 1 1 d .
H20 H 0.5545 0.3528 0.3010 0.094 Uiso 1 1 calc R
C21 C 0.5986(5) 0.4981(5) 0.2591(3) 0.0922(16) Uani 1 1 d .
H21 H 0.6240 0.4660 0.2198 0.111 Uiso 1 1 calc R
C22 C 0.6034(3) 0.6106(4) 0.2685(2) 0.0750(11) Uani 1 1 d .
H22 H 0.6326 0.6550 0.2362 0.090 Uiso 1 1 calc R
C23 C 0.5653(3) 0.6586(4) 0.3257(2) 0.0692(10) Uani 1 1 d .
H23 H 0.5683 0.7357 0.3321 0.083 Uiso 1 1 calc R
C24 C 0.5227(3) 0.5931(3) 0.3734(2) 0.0596(8) Uani 1 1 d .
H24 H 0.4969 0.6259 0.4123 0.071 Uiso 1 1 calc R
C25 C 0.3960(3) 0.5805(3) 0.64466(18) 0.0495(7) Uani 1 1 d .
C26 C 0.4917(3) 0.5405(4) 0.7802(2) 0.0700(10) Uani 1 1 d .
C27 C 0.6059(4) 0.5588(6) 0.7693(4) 0.119(2) Uani 1 1 d .
H27A H 0.6216 0.5015 0.7363 0.179 Uiso 1 1 calc GR
H27B H 0.6602 0.5559 0.8186 0.179 Uiso 1 1 calc GR
H27C H 0.6087 0.6306 0.7461 0.179 Uiso 1 1 calc GR
C28 C 0.4874(4) 0.4365(4) 0.8263(2) 0.0829(13) Uani 1 1 d .
H28A H 0.4121 0.4232 0.8278 0.124 Uiso 1 1 calc GR
H28B H 0.5339 0.4458 0.8780 0.124 Uiso 1 1 calc GR
H28C H 0.5133 0.3740 0.8024 0.124 Uiso 1 1 calc GR
C29 C 0.4453(6) 0.6390(5) 0.8149(3) 0.115(2) Uani 1 1 d .
H29A H 0.4594 0.7068 0.7906 0.172 Uiso 1 1 calc GR
H29B H 0.4807 0.6427 0.8694 0.172 Uiso 1 1 calc GR
H29C H 0.3665 0.6297 0.8067 0.172 Uiso 1 1 calc GR
N1 N 0.31932(19) 0.5327(2) 0.58035(13) 0.0430(5) Uani 1 1 d .
N2 N 0.4706(2) 0.4108(2) 0.41271(14) 0.0488(6) Uani 1 1 d .
O1 O 0.2719(2) 0.3654(2) 0.63052(13) 0.0565(5) Uani 1 1 d .
O2 O 0.3346(2) 0.3165(2) 0.32081(13) 0.0621(6) Uani 1 1 d .
O3 O 0.44054(18) 0.34319(19) 0.52139(12) 0.0510(5) Uani 1 1 d .
O4 O 0.5731(2) 0.4736(2) 0.53319(13) 0.0647(6) Uani 1 1 d .
O5 O 0.4372(3) 0.6694(2) 0.64093(15) 0.0752(8) Uani 1 1 d .
O6 O 0.4131(2) 0.5139(2) 0.70464(12) 0.0610(6) Uani 1 1 d .
C1' C 0.2966(3) 0.6542(3) 0.15013(19) 0.0555(8) Uani 1 1 d .
H1' H 0.3358 0.6070 0.1891 0.067 Uiso 1 1 calc R
C2' C 0.2622(3) 0.7591(3) 0.1676(2) 0.0643(9) Uani 1 1 d .
H2' H 0.2776 0.7821 0.2189 0.077 Uiso 1 1 calc R
C3' C 0.2056(3) 0.8291(3) 0.1097(2) 0.0647(9) Uani 1 1 d .
H3' H 0.1840 0.8993 0.1226 0.078 Uiso 1 1 calc R
C4' C 0.1796(3) 0.7979(3) 0.0321(2) 0.0568(8) Uani 1 1 d .
H4' H 0.1411 0.8456 -0.0069 0.068 Uiso 1 1 calc R
C5' C 0.2134(2) 0.6933(3) 0.01564(17) 0.0474(7) Uani 1 1 d .
C6' C 0.2713(2) 0.6218(3) 0.07349(17) 0.0474(7) Uani 1 1 d .
C7' C 0.3059(2) 0.5182(3) 0.03864(17) 0.0486(7) Uani 1 1 d .
C8' C 0.2521(2) 0.5360(3) -0.04860(17) 0.0486(7) Uani 1 1 d .
C9' C 0.4323(3) 0.5142(3) 0.04815(17) 0.0580(9) Uani 1 1 d .
C10' C 0.4881(3) 0.4140(5) 0.0466(2) 0.0773(12) Uani 1 1 d .
H10' H 0.4494 0.3468 0.0420 0.093 Uiso 1 1 calc R
C11' C 0.6008(4) 0.4136(6) 0.0520(3) 0.0994(19) Uani 1 1 d .
H11' H 0.6376 0.3461 0.0517 0.119 Uiso 1 1 calc R
C12' C 0.6586(4) 0.5118(6) 0.0576(3) 0.102(2) Uani 1 1 d .
H12' H 0.7341 0.5110 0.0603 0.122 Uiso 1 1 calc R
C13' C 0.6052(4) 0.6107(6) 0.0594(3) 0.0930(16) Uani 1 1 d .
H13' H 0.6450 0.6772 0.0639 0.112 Uiso 1 1 calc R
C14' C 0.4922(3) 0.6136(4) 0.0545(2) 0.0739(11) Uani 1 1 d .
H14' H 0.4566 0.6816 0.0556 0.089 Uiso 1 1 calc R
C15' C 0.2625(3) 0.4065(3) 0.06295(19) 0.0563(8) Uani 1 1 d .
H15C H 0.2751 0.3483 0.0286 0.068 Uiso 1 1 calc R
H15D H 0.3068 0.3882 0.1147 0.068 Uiso 1 1 calc R
C16' C 0.1403(3) 0.4037(3) 0.06241(18) 0.0534(7) Uani 1 1 d .
H16' H 0.1172 0.3253 0.0610 0.064 Uiso 1 1 calc R
C17' C 0.1116(3) 0.4590(3) 0.13021(18) 0.0513(7) Uani 1 1 d .
C18' C 0.0014(2) 0.5329(3) 0.01858(18) 0.0550(8) Uani 1 1 d .
C19' C -0.0301(2) 0.5984(3) 0.14318(18) 0.0502(7) Uani 1 1 d .
C20' C -0.0647(3) 0.5487(4) 0.2019(2) 0.0642(9) Uani 1 1 d .
H20' H -0.0553 0.4724 0.2110 0.077 Uiso 1 1 calc R
C21' C -0.1135(4) 0.6137(5) 0.2470(3) 0.0799(12) Uani 1 1 d .
H21' H -0.1370 0.5808 0.2868 0.096 Uiso 1 1 calc R
C22' C -0.1279(4) 0.7254(5) 0.2340(3) 0.0873(14) Uani 1 1 d .
H22' H -0.1611 0.7684 0.2648 0.105 Uiso 1 1 calc R
C23' C -0.0931(4) 0.7747(4) 0.1750(3) 0.0824(12) Uani 1 1 d .
H23' H -0.1031 0.8509 0.1659 0.099 Uiso 1 1 calc R
C24' C -0.0437(3) 0.7115(3) 0.1296(2) 0.0659(9) Uani 1 1 d .
H24' H -0.0198 0.7447 0.0900 0.079 Uiso 1 1 calc R
C25' C 0.1315(3) 0.6869(3) -0.1269(2) 0.0603(8) Uani 1 1 d .
C26' C 0.0531(5) 0.6410(5) -0.2637(2) 0.1019(19) Uani 1 1 d .
C27' C -0.0650(7) 0.6489(9) -0.2590(4) 0.181(5) Uani 1 1 d .
H27D H -0.0778 0.5935 -0.2236 0.272 Uiso 1 1 calc GR
H27E H -0.1147 0.6364 -0.3093 0.272 Uiso 1 1 calc GR
H27F H -0.0779 0.7219 -0.2410 0.272 Uiso 1 1 calc GR
C28' C 0.0769(7) 0.5424(6) -0.3084(3) 0.147(3) Uani 1 1 d .
H28D H 0.1556 0.5365 -0.3017 0.221 Uiso 1 1 calc GR
H28E H 0.0399 0.5520 -0.3622 0.221 Uiso 1 1 calc GR
H28F H 0.0503 0.4755 -0.2897 0.221 Uiso 1 1 calc GR
C29' C 0.0907(11) 0.7444(7) -0.2943(4) 0.192(5) Uani 1 1 d .
H29D H 0.0778 0.8073 -0.2647 0.287 Uiso 1 1 calc GR
H29E H 0.0499 0.7540 -0.3475 0.287 Uiso 1 1 calc GR
H29F H 0.1687 0.7389 -0.2906 0.287 Uiso 1 1 calc GR
N1' N 0.2006(2) 0.6423(2) -0.05843(14) 0.0490(6) Uani 1 1 d .
N2' N 0.0246(2) 0.5308(3) 0.09851(14) 0.0503(6) Uani 1 1 d .
O1' O 0.2570(2) 0.4710(2) -0.09827(13) 0.0605(6) Uani 1 1 d .
O2' O 0.1540(2) 0.4422(3) 0.19716(13) 0.0669(7) Uani 1 1 d .
O3' O 0.06893(19) 0.4593(2) -0.00414(12) 0.0557(5) Uani 1 1 d .
O4' O -0.0661(2) 0.5878(3) -0.02585(14) 0.0735(7) Uani 1 1 d .
O5' O 0.0859(3) 0.7746(3) -0.12893(17) 0.0949(11) Uani 1 1 d .
O6' O 0.1260(3) 0.6183(3) -0.18523(14) 0.0783(8) Uani 1 1 d .

loop_
_atom_site_aniso_label
_atom_site_aniso_U_11
_atom_site_aniso_U_22
_atom_site_aniso_U_33
_atom_site_aniso_U_23
_atom_site_aniso_U_13
_atom_site_aniso_U_12
C1 0.0459(14) 0.061(2) 0.0423(14) -0.0037(14) 0.0148(11) -0.0029(13)
C2 0.0549(17) 0.069(2) 0.0461(15) 0.0077(14) 0.0194(13) 0.0003(15)
C3 0.0561(17) 0.054(2) 0.0603(18) 0.0113(15) 0.0239(14) -0.0009(14)
C4 0.0444(14) 0.0435(18) 0.0540(16) 0.0001(12) 0.0164(12) -0.0019(12)
C5 0.0341(11) 0.0462(17) 0.0415(13) -0.0011(11) 0.0134(10) 0.0031(10)
C6 0.0390(13) 0.0450(18) 0.0441(14) -0.0036(11) 0.0160(11) -0.0015(11)
C7 0.0424(14) 0.0450(18) 0.0456(14) -0.0024(12) 0.0144(11) -0.0066(11)
C8 0.0432(13) 0.0442(18) 0.0467(15) 0.0008(12) 0.0175(11) 0.0012(11)
C9 0.0435(14) 0.052(2) 0.0504(15) -0.0065(13) 0.0147(12) -0.0074(12)
C10 0.0542(18) 0.057(2) 0.080(2) 0.0093(17) 0.0268(16) -0.0010(15)
C11 0.0543(19) 0.072(3) 0.103(3) 0.014(2) 0.0260(19) 0.0086(18)
C12 0.0488(19) 0.089(3) 0.125(4) 0.012(3) 0.037(2) -0.0056(19)
C13 0.061(2) 0.082(3) 0.139(4) 0.032(3) 0.044(3) -0.009(2)
C14 0.058(2) 0.063(3) 0.101(3) 0.019(2) 0.030(2) -0.0021(17)
C15 0.0582(17) 0.0437(19) 0.0583(17) -0.0056(13) 0.0211(14) -0.0067(14)
C16 0.0535(16) 0.0420(18) 0.0566(17) -0.0032(13) 0.0166(13) 0.0026(13)
C17 0.0460(15) 0.050(2) 0.0539(18) -0.0077(13) 0.0157(13) 0.0086(12)
C18 0.0430(14) 0.058(2) 0.0496(15) -0.0009(14) 0.0147(12) 0.0066(13)
C19 0.0455(15) 0.059(2) 0.0460(15) -0.0005(13) 0.0153(12) 0.0052(12)
C20 0.114(3) 0.066(3) 0.069(2) 0.0031(19) 0.051(2) 0.015(2)
C21 0.123(4) 0.100(4) 0.075(3) 0.002(2) 0.064(3) 0.011(3)
C22 0.073(2) 0.089(3) 0.066(2) 0.013(2) 0.0243(18) -0.014(2)
C23 0.068(2) 0.066(3) 0.075(2) -0.0021(18) 0.0212(18) -0.0137(18)
C24 0.0567(17) 0.062(2) 0.0640(19) -0.0125(16) 0.0230(15) -0.0059(15)
C25 0.0498(15) 0.048(2) 0.0485(15) -0.0061(13) 0.0093(12) -0.0005(13)
C26 0.076(2) 0.073(3) 0.0501(18) 0.0004(17) -0.0013(15) -0.0036(19)
C27 0.074(3) 0.144(6) 0.116(4) 0.058(4) -0.016(3) -0.027(3)
C28 0.087(3) 0.097(4) 0.058(2) 0.017(2) 0.0084(19) 0.001(2)
C29 0.187(7) 0.088(4) 0.055(2) -0.010(2) 0.008(3) 0.016(4)
N1 0.0446(11) 0.0439(15) 0.0407(11) -0.0019(10) 0.0119(9) -0.0012(10)
N2 0.0490(13) 0.0545(17) 0.0457(13) -0.0039(11) 0.0176(10) 0.0027(11)
O1 0.0668(13) 0.0522(15) 0.0502(12) 0.0067(10) 0.0154(10) -0.0052(10)
O2 0.0586(13) 0.0751(18) 0.0499(13) -0.0123(11) 0.0097(10) 0.0037(11)
O3 0.0497(11) 0.0584(15) 0.0461(11) 0.0017(9) 0.0152(9) 0.0041(9)
O4 0.0565(13) 0.0793(19) 0.0547(12) -0.0073(12) 0.0088(10) -0.0090(12)
O5 0.0946(19) 0.0523(17) 0.0611(14) 0.0022(12) -0.0097(13) -0.0194(14)
O6 0.0708(14) 0.0647(16) 0.0420(11) 0.0023(10) 0.0055(10) -0.0099(12)
C1' 0.0524(16) 0.067(2) 0.0477(16) 0.0021(14) 0.0142(13) -0.0098(15)
C2' 0.075(2) 0.068(3) 0.0539(18) -0.0125(16) 0.0255(16) -0.0172(18)
C3' 0.076(2) 0.053(2) 0.070(2) -0.0119(17) 0.0295(18) -0.0086(17)
C4' 0.0574(17) 0.053(2) 0.0629(19) 0.0021(15) 0.0204(14) -0.0008(14)
C5' 0.0429(14) 0.054(2) 0.0473(15) 0.0006(13) 0.0159(11) -0.0046(12)
C6' 0.0402(14) 0.056(2) 0.0485(15) 0.0028(13) 0.0154(12) -0.0028(12)
C7' 0.0444(14) 0.055(2) 0.0461(14) 0.0042(13) 0.0124(11) 0.0064(13)
C8' 0.0421(14) 0.058(2) 0.0476(15) 0.0019(14) 0.0144(11) 0.0021(13)
C9' 0.0455(16) 0.085(3) 0.0424(14) 0.0051(15) 0.0105(12) 0.0094(15)
C10' 0.055(2) 0.102(4) 0.074(2) -0.013(2) 0.0148(17) 0.020(2)
C11' 0.056(2) 0.151(6) 0.090(3) -0.023(3) 0.017(2) 0.032(3)
C12' 0.044(2) 0.190(7) 0.072(2) -0.008(3) 0.0158(17) 0.014(3)
C13' 0.055(2) 0.147(5) 0.078(3) 0.013(3) 0.0185(19) -0.016(3)
C14' 0.0535(19) 0.098(3) 0.071(2) 0.018(2) 0.0178(16) 0.0015(19)
C15' 0.0612(18) 0.056(2) 0.0556(17) 0.0089(15) 0.0219(14) 0.0116(15)
C16' 0.0600(17) 0.048(2) 0.0537(17) 0.0042(14) 0.0181(13) -0.0005(14)
C17' 0.0499(16) 0.055(2) 0.0504(17) 0.0087(14) 0.0159(13) -0.0006(13)
C18' 0.0443(14) 0.069(2) 0.0488(16) 0.0004(15) 0.0080(12) -0.0081(15)
C19' 0.0390(14) 0.057(2) 0.0526(16) 0.0014(13) 0.0091(12) -0.0015(12)
C20' 0.063(2) 0.069(3) 0.064(2) 0.0079(17) 0.0246(16) 0.0015(17)
C21' 0.073(2) 0.103(4) 0.074(2) 0.002(2) 0.037(2) 0.006(2)
C22' 0.074(3) 0.106(4) 0.086(3) -0.020(3) 0.028(2) 0.018(2)
C23' 0.083(3) 0.070(3) 0.094(3) 0.000(2) 0.023(2) 0.017(2)
C24' 0.065(2) 0.063(3) 0.072(2) 0.0113(18) 0.0198(17) 0.0036(17)
C25' 0.067(2) 0.062(2) 0.0486(17) 0.0080(15) 0.0100(14) 0.0139(17)
C26' 0.140(5) 0.093(4) 0.050(2) -0.001(2) -0.015(2) 0.053(3)
C27' 0.133(6) 0.269(12) 0.101(5) -0.020(6) -0.039(4) 0.063(7)
C28' 0.217(8) 0.141(6) 0.055(3) -0.019(3) -0.014(3) 0.079(6)
C29' 0.377(16) 0.114(6) 0.064(4) 0.020(4) 0.026(6) 0.017(8)
N1' 0.0496(13) 0.0530(17) 0.0450(13) 0.0016(11) 0.0138(10) 0.0037(11)
N2' 0.0460(12) 0.0573(17) 0.0476(13) 0.0060(12) 0.0127(10) 0.0000(11)
O1' 0.0624(13) 0.0683(17) 0.0504(12) -0.0038(11) 0.0144(10) 0.0132(11)
O2' 0.0677(14) 0.085(2) 0.0479(12) 0.0139(11) 0.0148(10) 0.0169(13)
O3' 0.0548(12) 0.0668(16) 0.0451(11) -0.0027(10) 0.0125(9) -0.0039(10)
O4' 0.0634(14) 0.096(2) 0.0529(13) 0.0123(13) 0.0018(11) 0.0104(14)
O5' 0.137(3) 0.074(2) 0.0600(16) 0.0044(14) 0.0019(16) 0.045(2)
O6' 0.099(2) 0.081(2) 0.0458(13) 0.0007(12) 0.0022(12) 0.0345(16)

loop_
_atom_type_symbol
_atom_type_description
_atom_type_scat_dispersion_real
_atom_type_scat_dispersion_imag
_atom_type_scat_source
C C 0.0181 0.0091 'International Tables Vol C Tables 4.2.6.8 and 6.1.1.4'
H H 0.0000 0.0000 'International Tables Vol C Tables 4.2.6.8 and 6.1.1.4'
N N 0.0311 0.0180 'International Tables Vol C Tables 4.2.6.8 and 6.1.1.4'
O O 0.0492 0.0322 'International Tables Vol C Tables 4.2.6.8 and 6.1.1.4'

loop_
_geom_angle_atom_site_label_1
_geom_angle_atom_site_label_2
_geom_angle_atom_site_label_3
_geom_angle
C2 C1 H1 120.5
C6 C1 H1 120.5
C6 C1 C2 119.0(3)
C1 C2 H2 120.0
C3 C2 C1 120.0(3)
C3 C2 H2 120.0
C2 C3 H3 119.2
C2 C3 C4 121.7(3)
C4 C3 H3 119.2
C3 C4 H4 121.2
C5 C4 C3 117.6(3)
C5 C4 H4 121.2
C4 C5 N1 129.2(3)
C6 C5 C4 121.0(3)
C6 C5 N1 109.8(3)
C1 C6 C5 120.7(3)
C1 C6 C7 128.9(3)
C5 C6 C7 110.3(2)
C6 C7 C8 102.1(2)
C6 C7 C9 112.3(3)
C6 C7 C15 115.0(2)
C8 C7 C9 106.2(2)
C8 C7 C15 109.5(2)
C9 C7 C15 110.9(2)
N1 C8 C7 108.0(2)
O1 C8 C7 125.2(3)
O1 C8 N1 126.7(3)
C10 C9 C7 122.2(3)
C10 C9 C14 117.9(3)
C14 C9 C7 119.8(3)
C9 C10 H10 119.2
C9 C10 C11 121.5(3)
C11 C10 H10 119.2
C10 C11 H11 120.0
C12 C11 C10 119.9(4)
C12 C11 H11 120.0
C11 C12 H12 120.4
C13 C12 C11 119.1(4)
C13 C12 H12 120.4
C12 C13 H13 119.5
C12 C13 C14 121.1(4)
C14 C13 H13 119.5
C9 C14 H14 119.8
C13 C14 C9 120.5(4)
C13 C14 H14 119.8
C7 C15 H15A 108.1
C7 C15 H15B 108.1
H15A C15 H15B 107.3
C16 C15 C7 116.7(3)
C16 C15 H15A 108.1
C16 C15 H15B 108.1
C15 C16 H16 108.0
C17 C16 C15 116.3(3)
C17 C16 H16 108.0
O3 C16 C15 112.0(2)
O3 C16 H16 108.0
O3 C16 C17 104.2(3)
N2 C17 C16 105.0(3)
O2 C17 C16 127.3(3)
O2 C17 N2 127.6(3)
O3 C18 N2 109.1(3)
O4 C18 N2 128.0(3)
O4 C18 O3 122.9(3)
C20 C19 N2 119.2(3)
C24 C19 C20 120.5(3)
C24 C19 N2 120.3(3)
C19 C20 H20 120.8
C19 C20 C21 118.3(4)
C21 C20 H20 120.8
C20 C21 H21 119.4
C22 C21 C20 121.2(4)
C22 C21 H21 119.4
C21 C22 H22 120.1
C21 C22 C23 119.8(4)
C23 C22 H22 120.1
C22 C23 H23 120.0
C22 C23 C24 120.0(4)
C24 C23 H23 120.0
C19 C24 C23 120.1(3)
C19 C24 H24 119.9
C23 C24 H24 119.9
O5 C25 N1 121.7(3)
O5 C25 O6 127.8(3)
O6 C25 N1 110.5(3)
C27 C26 C29 114.7(5)
C28 C26 C27 111.5(4)
C28 C26 C29 110.1(4)
O6 C26 C27 109.3(4)
O6 C26 C28 102.3(3)
O6 C26 C29 108.2(4)
C26 C27 H27A 109.5
C26 C27 H27B 109.5
C26 C27 H27C 109.5
H27A C27 H27B 109.5
H27A C27 H27C 109.5
H27B C27 H27C 109.5
C26 C28 H28A 109.5
C26 C28 H28B 109.5
C26 C28 H28C 109.5
H28A C28 H28B 109.5
H28A C28 H28C 109.5
H28B C28 H28C 109.5
C26 C29 H29A 109.5
C26 C29 H29B 109.5
C26 C29 H29C 109.5
H29A C29 H29B 109.5
H29A C29 H29C 109.5
H29B C29 H29C 109.5
C8 N1 C5 109.6(2)
C25 N1 C5 123.0(3)
C25 N1 C8 126.6(3)
C17 N2 C19 124.9(3)
C18 N2 C17 111.5(3)
C18 N2 C19 123.5(3)
C18 O3 C16 110.0(2)
C25 O6 C26 122.9(3)
C2' C1' H1' 120.8
C6' C1' H1' 120.8
C6' C1' C2' 118.5(3)
C1' C2' H2' 119.7
C3' C2' C1' 120.6(3)
C3' C2' H2' 119.7
C2' C3' H3' 119.1
C2' C3' C4' 121.8(4)
C4' C3' H3' 119.1
C3' C4' H4' 121.5
C5' C4' C3' 117.1(3)
C5' C4' H4' 121.5
C4' C5' C6' 121.8(3)
C4' C5' N1' 128.5(3)
C6' C5' N1' 109.6(3)
C1' C6' C5' 120.3(3)
C1' C6' C7' 129.2(3)
C5' C6' C7' 110.3(3)
C6' C7' C8' 102.3(2)
C6' C7' C9' 112.3(3)
C6' C7' C15' 115.7(2)
C8' C7' C15' 108.4(3)
C9' C7' C8' 105.6(2)
C9' C7' C15' 111.5(3)
N1' C8' C7' 108.0(3)
O1' C8' C7' 124.8(3)
O1' C8' N1' 127.2(3)
C10' C9' C7' 121.8(4)
C10' C9' C14' 118.6(3)
C14' C9' C7' 119.5(3)
C9' C10' H10' 119.8
C11' C10' C9' 120.4(5)
C11' C10' H10' 119.8
C10' C11' H11' 119.7
C12' C11' C10' 120.5(5)
C12' C11' H11' 119.7
C11' C12' H12' 120.1
C13' C12' C11' 119.8(4)
C13' C12' H12' 120.1
C12' C13' H13' 119.5
C12' C13' C14' 121.0(6)
C14' C13' H13' 119.5
C9' C14' H14' 120.1
C13' C14' C9' 119.8(5)
C13' C14' H14' 120.1
C7' C15' H15C 108.2
C7' C15' H15D 108.2
H15C C15' H15D 107.4
C16' C15' C7' 116.2(3)
C16' C15' H15C 108.2
C16' C15' H15D 108.2
C15' C16' H16' 108.0
C17' C16' C15' 116.0(3)
C17' C16' H16' 108.0
O3' C16' C15' 112.8(3)
O3' C16' H16' 108.0
O3' C16' C17' 103.7(3)
N2' C17' C16' 105.7(3)
O2' C17' C16' 126.9(3)
O2' C17' N2' 127.3(3)
O3' C18' N2' 109.0(3)
O4' C18' N2' 128.1(3)
O4' C18' O3' 122.8(3)
C20' C19' C24' 120.7(3)
C20' C19' N2' 118.6(3)
C24' C19' N2' 120.7(3)
C19' C20' H20' 120.5
C21' C20' C19' 119.0(4)
C21' C20' H20' 120.5
C20' C21' H21' 119.5
C22' C21' C20' 120.9(4)
C22' C21' H21' 119.5
C21' C22' H22' 120.1
C21' C22' C23' 119.8(4)
C23' C22' H22' 120.1
C22' C23' H23' 119.9
C24' C23' C22' 120.3(5)
C24' C23' H23' 119.9
C19' C24' H24' 120.3
C23' C24' C19' 119.3(4)
C23' C24' H24' 120.3
O5' C25' N1' 122.6(3)
O5' C25' O6' 127.1(3)
O6' C25' N1' 110.3(3)
C28' C26' C27' 114.7(7)
C29' C26' C27' 112.4(7)
C29' C26' C28' 109.4(6)
O6' C26' C27' 108.6(5)
O6' C26' C28' 101.8(4)
O6' C26' C29' 109.4(6)
C26' C27' H27D 109.5
C26' C27' H27E 109.5
C26' C27' H27F 109.5
H27D C27' H27E 109.5
H27D C27' H27F 109.5
H27E C27' H27F 109.5
C26' C28' H28D 109.5
C26' C28' H28E 109.5
C26' C28' H28F 109.5
H28D C28' H28E 109.5
H28D C28' H28F 109.5
H28E C28' H28F 109.5
C26' C29' H29D 109.5
C26' C29' H29E 109.5
C26' C29' H29F 109.5
H29D C29' H29E 109.5
H29D C29' H29F 109.5
H29E C29' H29F 109.5
C8' N1' C5' 109.5(2)
C25' N1' C5' 122.6(3)
C25' N1' C8' 127.1(3)
C17' N2' C18' 111.1(3)
C17' N2' C19' 124.1(2)
C18' N2' C19' 124.7(3)
C18' O3' C16' 110.2(2)
C25' O6' C26' 121.9(3)

loop_
_geom_bond_atom_site_label_1
_geom_bond_atom_site_label_2
_geom_bond_distance
C1 H1 0.9300
C1 C2 1.385(5)
C1 C6 1.376(4)
C2 H2 0.9300
C2 C3 1.381(5)
C3 H3 0.9300
C3 C4 1.390(5)
C4 H4 0.9300
C4 C5 1.386(4)
C5 C6 1.385(4)
C5 N1 1.428(4)
C6 C7 1.506(4)
C7 C8 1.544(4)
C7 C9 1.545(4)
C7 C15 1.550(4)
C8 N1 1.414(4)
C8 O1 1.199(4)
C9 C10 1.374(5)
C9 C14 1.381(5)
C10 H10 0.9300
C10 C11 1.381(5)
C11 H11 0.9300
C11 C12 1.368(6)
C12 H12 0.9300
C12 C13 1.365(7)
C13 H13 0.9300
C13 C14 1.377(6)
C14 H14 0.9300
C15 H15A 0.9700
C15 H15B 0.9700
C15 C16 1.521(4)
C16 H16 0.9800
C16 C17 1.516(4)
C16 O3 1.449(4)
C17 N2 1.390(4)
C17 O2 1.190(4)
C18 N2 1.386(4)
C18 O3 1.357(4)
C18 O4 1.196(4)
C19 C20 1.375(5)
C19 C24 1.370(5)
C19 N2 1.438(4)
C20 H20 0.9300
C20 C21 1.387(6)
C21 H21 0.9300
C21 C22 1.358(7)
C22 H22 0.9300
C22 C23 1.368(6)
C23 H23 0.9300
C23 C24 1.370(5)
C24 H24 0.9300
C25 N1 1.408(4)
C25 O5 1.191(4)
C25 O6 1.310(4)
C26 C27 1.505(7)
C26 C28 1.504(6)
C26 C29 1.519(7)
C26 O6 1.478(4)
C27 H27A 0.9600
C27 H27B 0.9600
C27 H27C 0.9600
C28 H28A 0.9600
C28 H28B 0.9600
C28 H28C 0.9600
C29 H29A 0.9600
C29 H29B 0.9600
C29 H29C 0.9600
C1' H1' 0.9300
C1' C2' 1.390(5)
C1' C6' 1.382(5)
C2' H2' 0.9300
C2' C3' 1.373(6)
C3' H3' 0.9300
C3' C4' 1.393(5)
C4' H4' 0.9300
C4' C5' 1.378(5)
C5' C6' 1.390(4)
C5' N1' 1.432(4)
C6' C7' 1.503(4)
C7' C8' 1.543(4)
C7' C9' 1.541(4)
C7' C15' 1.549(5)
C8' N1' 1.415(4)
C8' O1' 1.197(4)
C9' C10' 1.391(6)
C9' C14' 1.393(6)
C10' H10' 0.9300
C10' C11' 1.384(6)
C11' H11' 0.9300
C11' C12' 1.368(9)
C12' H12' 0.9300
C12' C13' 1.363(8)
C13' H13' 0.9300
C13' C14' 1.390(6)
C14' H14' 0.9300
C15' H15C 0.9700
C15' H15D 0.9700
C15' C16' 1.523(5)
C16' H16' 0.9800
C16' C17' 1.510(4)
C16' O3' 1.446(4)
C17' N2' 1.382(4)
C17' O2' 1.193(4)
C18' N2' 1.385(4)
C18' O3' 1.356(4)
C18' O4' 1.190(4)
C19' C20' 1.377(5)
C19' C24' 1.378(5)
C19' N2' 1.435(4)
C20' H20' 0.9300
C20' C21' 1.376(6)
C21' H21' 0.9300
C21' C22' 1.361(7)
C22' H22' 0.9300
C22' C23' 1.381(7)
C23' H23' 0.9300
C23' C24' 1.373(6)
C24' H24' 0.9300
C25' N1' 1.403(4)
C25' O5' 1.190(5)
C25' O6' 1.318(5)
C26' C27' 1.501(11)
C26' C28' 1.500(7)
C26' C29' 1.482(11)
C26' O6' 1.481(4)
C27' H27D 0.9600
C27' H27E 0.9600
C27' H27F 0.9600
C28' H28D 0.9600
C28' H28E 0.9600
C28' H28F 0.9600
C29' H29D 0.9600
C29' H29E 0.9600
C29' H29F 0.9600

loop_
_geom_torsion_atom_site_label_1
_geom_torsion_atom_site_label_2
_geom_torsion_atom_site_label_3
_geom_torsion_atom_site_label_4
_geom_torsion
C1 C2 C3 C4 0.8(5)
C1 C6 C7 C8 179.3(3)
C1 C6 C7 C9 -67.3(4)
C1 C6 C7 C15 60.8(4)
C2 C1 C6 C5 -2.0(4)
C2 C1 C6 C7 174.0(3)
C2 C3 C4 C5 -0.8(5)
C3 C4 C5 C6 -0.6(4)
C3 C4 C5 N1 -178.4(3)
C4 C5 C6 C1 2.0(4)
C4 C5 C6 C7 -174.6(2)
C4 C5 N1 C8 177.0(3)
C4 C5 N1 C25 -12.8(4)
C5 C6 C7 C8 -4.4(3)
C5 C6 C7 C9 109.0(3)
C5 C6 C7 C15 -122.9(3)
C6 C1 C2 C3 0.6(5)
C6 C5 N1 C8 -1.0(3)
C6 C5 N1 C25 169.2(2)
C6 C7 C8 N1 3.7(3)
C6 C7 C8 O1 -179.1(3)
C6 C7 C9 C10 -1.4(4)
C6 C7 C9 C14 -178.0(3)
C6 C7 C15 C16 46.2(4)
C7 C8 N1 C5 -1.9(3)
C7 C8 N1 C25 -171.6(3)
C7 C9 C10 C11 -177.6(4)
C7 C9 C14 C13 176.8(4)
C7 C15 C16 C17 -78.4(4)
C7 C15 C16 O3 41.2(4)
C8 C7 C9 C10 109.5(3)
C8 C7 C9 C14 -67.2(4)
C8 C7 C15 C16 -68.1(3)
C9 C7 C8 N1 -114.2(3)
C9 C7 C8 O1 63.0(4)
C9 C7 C15 C16 175.0(3)
C9 C10 C11 C12 1.2(7)
C10 C9 C14 C13 0.0(7)
C10 C11 C12 C13 -0.6(8)
C11 C12 C13 C14 -0.3(9)
C12 C13 C14 C9 0.7(9)
C14 C9 C10 C11 -0.9(6)
C15 C7 C8 N1 126.0(2)
C15 C7 C8 O1 -56.8(4)
C15 C7 C9 C10 -131.6(3)
C15 C7 C9 C14 51.8(4)
C15 C16 C17 N2 127.7(3)
C15 C16 C17 O2 -54.3(4)
C15 C16 O3 C18 -128.9(3)
C16 C17 N2 C18 -4.2(3)
C16 C17 N2 C19 -179.9(3)
C17 C16 O3 C18 -2.4(3)
C19 C20 C21 C22 1.0(8)
C20 C19 C24 C23 0.3(6)
C20 C19 N2 C17 -55.5(5)
C20 C19 N2 C18 129.4(4)
C20 C21 C22 C23 -0.7(8)
C21 C22 C23 C24 0.2(7)
C22 C23 C24 C19 0.0(6)
C24 C19 C20 C21 -0.8(7)
C24 C19 N2 C17 123.1(3)
C24 C19 N2 C18 -52.0(4)
C27 C26 O6 C25 -57.7(5)
C28 C26 O6 C25 -176.0(3)
C29 C26 O6 C25 67.9(5)
N1 C5 C6 C1 -179.8(2)
N1 C5 C6 C7 3.5(3)
N1 C25 O6 C26 178.5(3)
N2 C18 O3 C16 -0.1(3)
N2 C19 C20 C21 177.8(4)
N2 C19 C24 C23 -178.2(3)
O1 C8 N1 C5 -179.0(3)
O1 C8 N1 C25 11.2(5)
O2 C17 N2 C18 177.7(3)
O2 C17 N2 C19 2.1(5)
O3 C16 C17 N2 4.0(3)
O3 C16 C17 O2 -178.0(3)
O3 C18 N2 C17 2.9(3)
O3 C18 N2 C19 178.6(3)
O4 C18 N2 C17 -177.8(3)
O4 C18 N2 C19 -2.1(5)
O4 C18 O3 C16 -179.4(3)
O5 C25 N1 C5 8.3(5)
O5 C25 N1 C8 176.7(3)
O5 C25 O6 C26 -1.0(6)
O6 C25 N1 C5 -171.3(3)
O6 C25 N1 C8 -2.8(4)
C1' C2' C3' C4' 0.7(6)
C1' C6' C7' C8' -178.6(3)
C1' C6' C7' C9' -65.8(4)
C1' C6' C7' C15' 63.8(4)
C2' C1' C6' C5' 0.4(4)
C2' C1' C6' C7' 174.7(3)
C2' C3' C4' C5' -0.1(5)
C3' C4' C5' C6' -0.3(5)
C3' C4' C5' N1' -177.9(3)
C4' C5' C6' C1' 0.2(4)
C4' C5' C6' C7' -175.1(3)
C4' C5' N1' C8' 177.3(3)
C4' C5' N1' C25' -12.0(5)
C5' C6' C7' C8' -3.9(3)
C5' C6' C7' C9' 108.9(3)
C5' C6' C7' C15' -121.5(3)
C6' C1' C2' C3' -0.8(5)
C6' C5' N1' C8' -0.6(3)
C6' C5' N1' C25' 170.1(3)
C6' C7' C8' N1' 3.4(3)
C6' C7' C8' O1' -178.3(3)
C6' C7' C9' C10' 156.4(3)
C6' C7' C9' C14' -26.9(4)
C6' C7' C15' C16' 45.1(4)
C7' C8' N1' C5' -1.9(3)
C7' C8' N1' C25' -172.1(3)
C7' C9' C10' C11' 177.2(4)
C7' C9' C14' C13' -176.9(3)
C7' C15' C16' C17' -77.9(4)
C7' C15' C16' O3' 41.6(4)
C8' C7' C9' C10' -92.8(4)
C8' C7' C9' C14' 83.8(4)
C8' C7' C15' C16' -69.1(3)
C9' C7' C8' N1' -114.2(3)
C9' C7' C8' O1' 64.0(4)
C9' C7' C15' C16' 175.1(3)
C9' C10' C11' C12' -1.0(7)
C10' C9' C14' C13' -0.1(5)
C10' C11' C12' C13' 1.1(8)
C11' C12' C13' C14' -0.8(7)
C12' C13' C14' C9' 0.3(7)
C14' C9' C10' C11' 0.5(6)
C15' C7' C8' N1' 126.2(3)
C15' C7' C8' O1' -55.6(4)
C15' C7' C9' C10' 24.7(4)
C15' C7' C9' C14' -158.6(3)
C15' C16' C17' N2' 129.0(3)
C15' C16' C17' O2' -52.3(5)
C15' C16' O3' C18' -129.7(3)
C16' C17' N2' C18' -4.6(4)
C16' C17' N2' C19' 178.5(3)
C17' C16' O3' C18' -3.3(3)
C19' C20' C21' C22' 0.1(6)
C20' C19' C24' C23' -0.4(6)
C20' C19' N2' C17' -48.9(4)
C20' C19' N2' C18' 134.6(3)
C20' C21' C22' C23' 0.0(7)
C21' C22' C23' C24' -0.3(7)
C22' C23' C24' C19' 0.5(7)
C24' C19' C20' C21' 0.1(5)
C24' C19' N2' C17' 128.6(4)
C24' C19' N2' C18' -47.9(4)
C27' C26' O6' C25' -59.3(8)
C28' C26' O6' C25' 179.3(5)
C29' C26' O6' C25' 63.7(7)
N1' C5' C6' C1' 178.2(3)
N1' C5' C6' C7' 2.9(3)
N1' C25' O6' C26' 176.1(4)
N2' C18' O3' C16' 0.7(4)
N2' C19' C20' C21' 177.6(3)
N2' C19' C24' C23' -177.9(3)
O1' C8' N1' C5' 179.9(3)
O1' C8' N1' C25' 9.7(5)
O2' C17' N2' C18' 176.8(4)
O2' C17' N2' C19' -0.2(5)
O3' C16' C17' N2' 4.7(3)
O3' C16' C17' O2' -176.6(3)
O3' C18' N2' C17' 2.6(4)
O3' C18' N2' C19' 179.5(3)
O4' C18' N2' C17' -177.8(4)
O4' C18' N2' C19' -0.9(6)
O4' C18' O3' C16' -178.9(3)
O5' C25' N1' C5' 6.2(6)
O5' C25' N1' C8' 175.2(4)
O5' C25' O6' C26' -3.7(8)
O6' C25' N1' C5' -173.7(3)
O6' C25' N1' C8' -4.7(5)
